data_2239365
loop_
_publ_author_name
'Shivaprakash, S.'
'Chandrasekara Reddy, G.'
'Jasinski, Jerry P.'

_publ_section_title
;
 (<i>Z</i>)-1-Diphenylmethyl-4-(3-phenylprop-2-enyl)piperazine
;
_journal_coeditor_code HB7219
_journal_issue 5
_journal_name_full 'Acta Crystallographica Section E'
_journal_page_first o576
_journal_paper_doi 10.1107/S1600536814008289
_journal_volume 70
_journal_year 2014
_chemical_formula_iupac 'C26 H28 N2'
_chemical_formula_moiety 'C26 H28 N2'
_chemical_formula_sum 'C26 H28 N2'
_chemical_formula_weight 368.50
_chemical_name_common
;
(<i>Z</i>)-1-Diphenylmethyl-4-(3-phenylprop-2-enyl)piperazine
;
_chemical_name_systematic
;
(<i>Z</i>)-1-Diphenylmethyl-4-(3-phenylprop-2-enyl)piperazine
;
_space_group_crystal_system monoclinic
_space_group_IT_number 7
_space_group_name_Hall 'P -2yac'
_space_group_name_H-M_alt 'P 1 n 1'
_symmetry_space_group_name_Hall 'P -2yac'
_symmetry_space_group_name_H-M 'P 1 n 1'
_atom_sites_solution_hydrogens geom
_atom_sites_solution_primary direct
_audit_creation_method
;
  Olex2 1.2
  (compiled Apr 23 2013 17:54:37, GUI svn.r4466)
;
_cell_angle_alpha 90
_cell_angle_beta 94.834(3)
_cell_angle_gamma 90
_cell_formula_units_Z 2
_cell_length_a 8.7823(3)
_cell_length_b 9.6068(3)
_cell_length_c 12.4894(4)
_cell_measurement_reflns_used 3666
_cell_measurement_temperature 173(2)
_cell_measurement_theta_max 71.1
_cell_measurement_theta_min 3.6
_cell_volume 1049.98(6)
_computing_cell_refinement 'CrysAlis PRO (Agilent, 2012)'
_computing_data_collection 'CrysAlis PRO (Agilent, 2012)'
_computing_data_reduction 'CrysAlis RED (Agilent, 2012)'
_computing_molecular_graphics 'OLEX2 (Dolomanov <i>et al.</i>, 2009)'
_computing_publication_material 'OLEX2 (Dolomanov <i>et al.</i>, 2009)'
_computing_structure_refinement 'SHELXL2012 (Sheldrick, 2008)'
_computing_structure_solution
;
Superflip (Palatinus & Chapuis, 2007; Palatinus & van der Lee,
2008;
Palatinus <i>et al.</i>, 2012)
;
_diffrn_ambient_temperature 173(2)
_diffrn_detector_area_resol_mean 16.0416
_diffrn_measured_fraction_theta_full 0.998
_diffrn_measured_fraction_theta_max 0.994
_diffrn_measurement_device_type 'Agilent Eos Gemini'
_diffrn_measurement_method '\w scans'
_diffrn_radiation_monochromator graphite
_diffrn_radiation_type CuK\a
_diffrn_radiation_wavelength 1.54184
_diffrn_reflns_av_R_equivalents 0.0266
_diffrn_reflns_limit_h_max 9
_diffrn_reflns_limit_h_min -10
_diffrn_reflns_limit_k_max 9
_diffrn_reflns_limit_k_min -11
_diffrn_reflns_limit_l_max 14
_diffrn_reflns_limit_l_min -15
_diffrn_reflns_number 6399
_diffrn_reflns_theta_full 67.684
_diffrn_reflns_theta_max 71.031
_diffrn_reflns_theta_min 4.603
_exptl_absorpt_coefficient_mu 0.515
_exptl_absorpt_correction_T_max 1.00000
_exptl_absorpt_correction_T_min 0.90670
_exptl_absorpt_correction_type multi-scan
_exptl_absorpt_process_details
;
(CrysAlis PRO and CrysAlis RED; Agilent, 2012)
;
_exptl_crystal_colour colourless
_exptl_crystal_density_diffrn 1.166
_exptl_crystal_description irregular
_exptl_crystal_F_000 396
_exptl_crystal_size_max 0.42
_exptl_crystal_size_mid 0.38
_exptl_crystal_size_min 0.32
_refine_diff_density_max 0.128
_refine_diff_density_min -0.138
_refine_ls_abs_structure_details
;
Flack parameter determined using 1186 quotients
[(<i>I</i>^+^)-(<i>I</i>^-^)]/[(<i>I</i>^+^)+(<i>I</i>^-^)]
(Parsons <i>et al.</i>, 2013)
;
_refine_ls_abs_structure_Flack 0.1(4)
_refine_ls_extinction_coef 0.0072(12)
_refine_ls_extinction_expression Fc^*^=kFc[1+0.001xFc^2^\l^3^/sin(2\q)]^-1/4^
_refine_ls_extinction_method 'SHELXL2012 (Sheldrick, 2008)'
_refine_ls_goodness_of_fit_ref 1.049
_refine_ls_hydrogen_treatment constr
_refine_ls_matrix_type full
_refine_ls_number_parameters 254
_refine_ls_number_reflns 3316
_refine_ls_number_restraints 2
_refine_ls_restrained_S_all 1.049
_refine_ls_R_factor_all 0.0367
_refine_ls_R_factor_gt 0.0351
_refine_ls_shift/su_max 0.000
_refine_ls_shift/su_mean 0.000
_refine_ls_structure_factor_coef Fsqd
_refine_ls_weighting_details
;
 w=1/[\s^2^(Fo^2^)+(0.0592P)^2^+0.0586P]
 where P=(Fo^2^+2Fc^2^)/3
;
_refine_ls_weighting_scheme calc
_refine_ls_wR_factor_gt 0.0946
_refine_ls_wR_factor_ref 0.0963
_reflns_number_gt 3177
_reflns_number_total 3316
_reflns_threshold_expression I>2\s(I)
_cod_data_source_file hb7219sup1.cif
_cod_data_source_block I
_cod_original_cell_volume 1049.97(6)
_cod_database_code 2239365
_cod_database_fobs_code 2239365
_shelx_space_group_comment
;
The symmetry employed for this shelxl refinement is uniquely defined
by the following loop, which should always be used as a source of
symmetry information in preference to the above space-group names.
They are only intended as comments.
;

loop_
_space_group_symop_operation_xyz
'x, y, z'
'x+1/2, -y, z+1/2'

loop_
_atom_site_type_symbol
_atom_site_label
_atom_site_fract_x
_atom_site_fract_y
_atom_site_fract_z
_atom_site_U_iso_or_equiv
_atom_site_adp_type
_atom_site_calc_flag
_atom_site_occupancy
N N1 0.5869(2) 0.85143(18) 0.65925(14) 0.0334(4) Uani d 1
N N2 0.72189(19) 0.64457(18) 0.80568(14) 0.0305(4) Uani d 1
C C1 0.7507(2) 0.8187(2) 0.66743(17) 0.0328(5) Uani d 1
H H1A 0.8089 0.9024 0.6492 0.039 Uiso calc 1
H H1B 0.7703 0.7447 0.6152 0.039 Uiso calc 1
C C2 0.8049(2) 0.7707(2) 0.77981(17) 0.0340(5) Uani d 1
H H2A 0.9159 0.7512 0.7841 0.041 Uiso calc 1
H H2B 0.7867 0.8448 0.8323 0.041 Uiso calc 1
C C3 0.5597(3) 0.6811(2) 0.80277(18) 0.0359(5) Uani d 1
H H3A 0.5452 0.7557 0.8556 0.043 Uiso calc 1
H H3B 0.5001 0.5988 0.8225 0.043 Uiso calc 1
C C4 0.5024(2) 0.7302(2) 0.69132(17) 0.0344(5) Uani d 1
H H4A 0.5132 0.6539 0.6392 0.041 Uiso calc 1
H H4B 0.3925 0.7539 0.6903 0.041 Uiso calc 1
C C5 0.5349(3) 0.8889(2) 0.54764(18) 0.0377(5) Uani d 1
H H5A 0.4226 0.9018 0.5414 0.045 Uiso calc 1
H H5B 0.5592 0.8123 0.4990 0.045 Uiso calc 1
C C6 0.6101(3) 1.0202(2) 0.5143(2) 0.0442(6) Uani d 1
H H6 0.6307 1.0881 0.5689 0.053 Uiso calc 1
C C7 0.6514(3) 1.0529(2) 0.4176(2) 0.0459(6) Uani d 1
H H7 0.7040 1.1386 0.4117 0.055 Uiso calc 1
C C8 0.6241(3) 0.9702(2) 0.31837(19) 0.0385(5) Uani d 1
C C9 0.4864(3) 0.9022(2) 0.29280(18) 0.0377(5) Uani d 1
H H9 0.4093 0.9051 0.3418 0.045 Uiso calc 1
C C10 0.4595(3) 0.8300(2) 0.19678(19) 0.0448(6) Uani d 1
H H10 0.3638 0.7852 0.1806 0.054 Uiso calc 1
C C11 0.5692(4) 0.8225(3) 0.1250(2) 0.0551(7) Uani d 1
H H11 0.5501 0.7723 0.0598 0.066 Uiso calc 1
C C12 0.7067(4) 0.8881(3) 0.1485(2) 0.0614(8) Uani d 1
H H12 0.7835 0.8824 0.0994 0.074 Uiso calc 1
C C13 0.7345(3) 0.9627(3) 0.2430(2) 0.0522(7) Uani d 1
H H13 0.8294 1.0095 0.2572 0.063 Uiso calc 1
C C14 0.7777(2) 0.5848(2) 0.91021(16) 0.0321(5) Uani d 1
H H14 0.7564 0.6523 0.9681 0.039 Uiso calc 1
C C15 0.6962(2) 0.4481(2) 0.93040(19) 0.0370(5) Uani d 1
C C16 0.6542(3) 0.3558(3) 0.8466(2) 0.0465(6) Uani d 1
H H16 0.6703 0.3810 0.7749 0.056 Uiso calc 1
C C17 0.5894(3) 0.2279(3) 0.8667(3) 0.0617(8) Uani d 1
H H17 0.5625 0.1659 0.8089 0.074 Uiso calc 1
C C18 0.5639(3) 0.1902(3) 0.9704(3) 0.0702(10) Uani d 1
H H18 0.5183 0.1031 0.9842 0.084 Uiso calc 1
C C19 0.6051(3) 0.2801(4) 1.0533(3) 0.0696(10) Uani d 1
H H19 0.5892 0.2539 1.1249 0.083 Uiso calc 1
C C20 0.6700(3) 0.4093(3) 1.0340(2) 0.0496(6) Uani d 1
H H20 0.6962 0.4708 1.0921 0.060 Uiso calc 1
C C21 0.9488(2) 0.5561(2) 0.91718(17) 0.0304(4) Uani d 1
C C22 1.0405(3) 0.5915(2) 1.00883(18) 0.0364(5) Uani d 1
H H22 0.9979 0.6412 1.0649 0.044 Uiso calc 1
C C23 1.1937(3) 0.5551(3) 1.0193(2) 0.0433(6) Uani d 1
H H23 1.2553 0.5794 1.0828 0.052 Uiso calc 1
C C24 1.2572(3) 0.4838(2) 0.9382(2) 0.0416(6) Uani d 1
H H24 1.3622 0.4585 0.9457 0.050 Uiso calc 1
C C25 1.1672(3) 0.4492(3) 0.8459(2) 0.0433(5) Uani d 1
H H25 1.2102 0.4001 0.7898 0.052 Uiso calc 1
C C26 1.0146(3) 0.4860(2) 0.83531(19) 0.0389(5) Uani d 1
H H26 0.9538 0.4631 0.7712 0.047 Uiso calc 1

loop_
_atom_site_aniso_label
_atom_site_aniso_U_11
_atom_site_aniso_U_22
_atom_site_aniso_U_33
_atom_site_aniso_U_12
_atom_site_aniso_U_13
_atom_site_aniso_U_23
N1 0.0309(10) 0.0336(8) 0.0341(9) 0.0054(7) -0.0063(7) -0.0034(7)
N2 0.0229(9) 0.0342(8) 0.0337(9) 0.0008(7) -0.0025(7) 0.0018(7)
C1 0.0289(11) 0.0311(10) 0.0377(11) 0.0010(8) -0.0015(9) 0.0001(8)
C2 0.0263(11) 0.0351(10) 0.0392(11) -0.0010(8) -0.0061(8) -0.0001(9)
C3 0.0265(11) 0.0424(11) 0.0388(11) 0.0038(8) 0.0015(9) 0.0017(9)
C4 0.0242(10) 0.0393(10) 0.0386(12) 0.0050(8) -0.0039(8) -0.0047(9)
C5 0.0372(13) 0.0371(11) 0.0367(12) 0.0065(9) -0.0089(9) -0.0044(8)
C6 0.0520(16) 0.0312(10) 0.0456(13) 0.0043(10) -0.0184(11) -0.0026(9)
C7 0.0510(16) 0.0298(10) 0.0540(15) -0.0028(10) -0.0134(12) 0.0067(9)
C8 0.0442(14) 0.0277(9) 0.0427(12) 0.0041(9) -0.0026(10) 0.0105(8)
C9 0.0391(13) 0.0358(11) 0.0376(11) 0.0072(9) -0.0007(9) 0.0030(9)
C10 0.0541(16) 0.0383(11) 0.0403(12) 0.0057(10) -0.0061(11) 0.0019(9)
C11 0.081(2) 0.0448(13) 0.0399(14) 0.0096(13) 0.0088(13) 0.0032(10)
C12 0.081(2) 0.0510(14) 0.0570(16) 0.0110(15) 0.0313(16) 0.0143(13)
C13 0.0481(16) 0.0423(12) 0.0671(17) -0.0029(11) 0.0097(12) 0.0179(12)
C14 0.0285(11) 0.0376(10) 0.0298(10) 0.0043(9) -0.0007(8) -0.0001(8)
C15 0.0217(10) 0.0467(12) 0.0428(12) 0.0061(8) 0.0044(9) 0.0095(9)
C16 0.0382(14) 0.0439(12) 0.0590(15) -0.0051(10) 0.0139(11) 0.0017(11)
C17 0.0424(16) 0.0480(14) 0.096(2) -0.0056(12) 0.0120(15) 0.0047(14)
C18 0.0332(14) 0.0609(17) 0.116(3) -0.0057(13) 0.0018(16) 0.042(2)
C19 0.0252(13) 0.106(3) 0.077(2) 0.0017(14) 0.0016(12) 0.057(2)
C20 0.0233(12) 0.0780(17) 0.0469(14) 0.0040(11) -0.0009(10) 0.0215(13)
C21 0.0273(11) 0.0285(9) 0.0345(10) -0.0011(7) -0.0016(8) 0.0052(8)
C22 0.0364(12) 0.0367(10) 0.0349(11) -0.0057(9) -0.0034(9) 0.0027(9)
C23 0.0337(12) 0.0505(12) 0.0429(13) -0.0116(10) -0.0136(10) 0.0092(10)
C24 0.0233(11) 0.0470(12) 0.0533(14) -0.0029(9) -0.0032(10) 0.0184(10)
C25 0.0317(12) 0.0492(13) 0.0493(13) 0.0060(9) 0.0043(10) 0.0017(10)
C26 0.0287(12) 0.0482(12) 0.0385(11) 0.0041(9) -0.0047(9) -0.0049(9)

loop_
_atom_type_symbol
_atom_type_description
_atom_type_scat_dispersion_real
_atom_type_scat_dispersion_imag
_atom_type_scat_source
C C 0.0181 0.0091 'International Tables Vol C Tables 4.2.6.8 and 6.1.1.4'
H H 0.0000 0.0000 'International Tables Vol C Tables 4.2.6.8 and 6.1.1.4'
N N 0.0311 0.0180 'International Tables Vol C Tables 4.2.6.8 and 6.1.1.4'

loop_
_geom_angle_atom_site_label_1
_geom_angle_atom_site_label_2
_geom_angle_atom_site_label_3
_geom_angle
C1 N1 C5 110.01(17)
C4 N1 C1 109.22(16)
C4 N1 C5 109.34(17)
C2 N2 C3 107.32(16)
C2 N2 C14 112.58(16)
C3 N2 C14 111.44(17)
N1 C1 H1A 109.4
N1 C1 H1B 109.4
N1 C1 C2 111.06(18)
H1A C1 H1B 108.0
C2 C1 H1A 109.4
C2 C1 H1B 109.4
N2 C2 C1 109.45(17)
N2 C2 H2A 109.8
N2 C2 H2B 109.8
C1 C2 H2A 109.8
C1 C2 H2B 109.8
H2A C2 H2B 108.2
N2 C3 H3A 109.6
N2 C3 H3B 109.6
N2 C3 C4 110.14(18)
H3A C3 H3B 108.1
C4 C3 H3A 109.6
C4 C3 H3B 109.6
N1 C4 C3 111.38(18)
N1 C4 H4A 109.4
N1 C4 H4B 109.4
C3 C4 H4A 109.4
C3 C4 H4B 109.4
H4A C4 H4B 108.0
N1 C5 H5A 109.4
N1 C5 H5B 109.4
N1 C5 C6 111.06(18)
H5A C5 H5B 108.0
C6 C5 H5A 109.4
C6 C5 H5B 109.4
C5 C6 H6 116.1
C7 C6 C5 127.8(2)
C7 C6 H6 116.1
C6 C7 H7 116.6
C6 C7 C8 126.8(2)
C8 C7 H7 116.6
C9 C8 C7 121.6(2)
C9 C8 C13 117.2(2)
C13 C8 C7 121.1(2)
C8 C9 H9 119.5
C10 C9 C8 121.0(2)
C10 C9 H9 119.5
C9 C10 H10 119.6
C11 C10 C9 120.8(3)
C11 C10 H10 119.6
C10 C11 H11 120.3
C10 C11 C12 119.4(3)
C12 C11 H11 120.3
C11 C12 H12 119.7
C11 C12 C13 120.6(3)
C13 C12 H12 119.7
C8 C13 H13 119.5
C12 C13 C8 120.9(3)
C12 C13 H13 119.5
N2 C14 H14 108.6
N2 C14 C15 110.89(17)
N2 C14 C21 111.98(17)
C15 C14 H14 108.6
C21 C14 H14 108.6
C21 C14 C15 107.97(17)
C16 C15 C14 121.3(2)
C20 C15 C14 120.2(2)
C20 C15 C16 118.3(2)
C15 C16 H16 119.5
C17 C16 C15 120.9(3)
C17 C16 H16 119.5
C16 C17 H17 119.9
C18 C17 C16 120.2(3)
C18 C17 H17 119.9
C17 C18 H18 120.3
C19 C18 C17 119.3(3)
C19 C18 H18 120.3
C18 C19 H19 119.5
C18 C19 C20 120.9(3)
C20 C19 H19 119.5
C15 C20 C19 120.3(3)
C15 C20 H20 119.9
C19 C20 H20 119.9
C22 C21 C14 120.31(19)
C22 C21 C26 118.6(2)
C26 C21 C14 121.00(19)
C21 C22 H22 119.7
C21 C22 C23 120.6(2)
C23 C22 H22 119.7
C22 C23 H23 119.8
C24 C23 C22 120.3(2)
C24 C23 H23 119.8
C23 C24 H24 120.2
C23 C24 C25 119.6(2)
C25 C24 H24 120.2
C24 C25 H25 120.0
C26 C25 C24 120.1(2)
C26 C25 H25 120.0
C21 C26 H26 119.6
C25 C26 C21 120.9(2)
C25 C26 H26 119.6

loop_
_geom_bond_atom_site_label_1
_geom_bond_atom_site_label_2
_geom_bond_distance
N1 C1 1.467(3)
N1 C4 1.456(3)
N1 C5 1.475(3)
N2 C2 1.464(3)
N2 C3 1.465(3)
N2 C14 1.472(3)
C1 H1A 0.9900
C1 H1B 0.9900
C1 C2 1.516(3)
C2 H2A 0.9900
C2 H2B 0.9900
C3 H3A 0.9900
C3 H3B 0.9900
C3 C4 1.515(3)
C4 H4A 0.9900
C4 H4B 0.9900
C5 H5A 0.9900
C5 H5B 0.9900
C5 C6 1.499(3)
C6 H6 0.9500
C6 C7 1.328(4)
C7 H7 0.9500
C7 C8 1.475(3)
C8 C9 1.388(3)
C8 C13 1.409(4)
C9 H9 0.9500
C9 C10 1.388(3)
C10 H10 0.9500
C10 C11 1.372(4)
C11 H11 0.9500
C11 C12 1.372(5)
C12 H12 0.9500
C12 C13 1.385(4)
C13 H13 0.9500
C14 H14 1.0000
C14 C15 1.527(3)
C14 C21 1.523(3)
C15 C16 1.397(4)
C15 C20 1.384(3)
C16 H16 0.9500
C16 C17 1.386(4)
C17 H17 0.9500
C17 C18 1.381(5)
C18 H18 0.9500
C18 C19 1.373(6)
C19 H19 0.9500
C19 C20 1.395(5)
C20 H20 0.9500
C21 C22 1.385(3)
C21 C26 1.390(3)
C22 H22 0.9500
C22 C23 1.386(3)
C23 H23 0.9500
C23 C24 1.380(4)
C24 H24 0.9500
C24 C25 1.382(4)
C25 H25 0.9500
C25 C26 1.381(3)
C26 H26 0.9500

loop_
_geom_hbond_atom_site_label_D
_geom_hbond_atom_site_label_H
_geom_hbond_atom_site_label_A
_geom_hbond_site_symmetry_A
_geom_hbond_distance_DH
_geom_hbond_distance_HA
_geom_hbond_distance_DA
_geom_hbond_angle_DHA
C24 H24 Cg1 1_655 0.95 2.70 3.629(3) 164

loop_
_geom_torsion_atom_site_label_1
_geom_torsion_atom_site_label_2
_geom_torsion_atom_site_label_3
_geom_torsion_atom_site_label_4
_geom_torsion
N1 C1 C2 N2 60.7(2)
N1 C5 C6 C7 145.9(2)
N2 C3 C4 N1 -59.4(2)
N2 C14 C15 C16 35.6(3)
N2 C14 C15 C20 -148.1(2)
N2 C14 C21 C22 135.90(19)
N2 C14 C21 C26 -48.3(3)
C1 N1 C4 C3 55.5(2)
C1 N1 C5 C6 -64.6(2)
C2 N2 C3 C4 61.3(2)
C2 N2 C14 C15 -175.90(17)
C2 N2 C14 C21 -55.2(2)
C3 N2 C2 C1 -61.9(2)
C3 N2 C14 C15 63.4(2)
C3 N2 C14 C21 -175.87(17)
C4 N1 C1 C2 -56.3(2)
C4 N1 C5 C6 175.45(19)
C5 N1 C1 C2 -176.29(16)
C5 N1 C4 C3 175.89(17)
C5 C6 C7 C8 4.0(4)
C6 C7 C8 C9 40.9(4)
C6 C7 C8 C13 -142.3(3)
C7 C8 C9 C10 177.0(2)
C7 C8 C13 C12 -178.2(2)
C8 C9 C10 C11 0.8(3)
C9 C8 C13 C12 -1.2(3)
C9 C10 C11 C12 -0.5(4)
C10 C11 C12 C13 -0.7(4)
C11 C12 C13 C8 1.5(4)
C13 C8 C9 C10 0.0(3)
C14 N2 C2 C1 175.11(17)
C14 N2 C3 C4 -174.99(17)
C14 C15 C16 C17 175.7(2)
C14 C15 C20 C19 -175.6(2)
C14 C21 C22 C23 174.5(2)
C14 C21 C26 C25 -174.2(2)
C15 C14 C21 C22 -101.7(2)
C15 C14 C21 C26 74.0(3)
C15 C16 C17 C18 0.7(4)
C16 C15 C20 C19 0.9(3)
C16 C17 C18 C19 -0.8(5)
C17 C18 C19 C20 1.0(4)
C18 C19 C20 C15 -1.1(4)
C20 C15 C16 C17 -0.7(4)
C21 C14 C15 C16 -87.5(2)
C21 C14 C15 C20 88.9(2)
C21 C22 C23 C24 0.4(3)
C22 C21 C26 C25 1.6(3)
C22 C23 C24 C25 0.3(3)
C23 C24 C25 C26 0.0(3)
C24 C25 C26 C21 -0.9(4)
C26 C21 C22 C23 -1.4(3)
